data_7114795
loop_
_publ_author_name
'Iveson, Peter B.'
'Rivi\`ere, Christelle'
'Nierlich, Martine'
'Thu\'ery, Pierre'
'Ephritikhine, Michel'
'Guillaneux, Denis'
'Madic, Charles'

_publ_section_title
;
 Selective complexation of uranium(iii) over cerium(iii) by
 2,6-bis(5,6-dialkyl-1,2,4-triazin-3-yl)pyridines: 1H NMR and X-ray
 crystallography studies
;
_journal_issue 16
_journal_name_full 'Chemical Communications'
_journal_page_first 1512
_journal_paper_doi 10.1039/b103606h
_journal_year 2001
_chemical_formula_sum 'C89 H113 I3 N25 U'
_chemical_formula_weight 2151.77
_space_group_IT_number 2
_symmetry_cell_setting triclinic
_symmetry_space_group_name_Hall '-P 1'
_symmetry_space_group_name_H-M 'P -1'
_atom_sites_solution_hydrogens geom
_atom_sites_solution_primary direct
_atom_sites_solution_secondary difmap
_audit_creation_method SHELXL-97
_cell_angle_alpha 80.601(4)
_cell_angle_beta 88.755(4)
_cell_angle_gamma 83.588(5)
_cell_formula_units_Z 2
_cell_length_a 13.4305(10)
_cell_length_b 16.5088(12)
_cell_length_c 21.1404(15)
_cell_measurement_reflns_used 28304
_cell_measurement_temperature 123(2)
_cell_measurement_theta_max 25.68
_cell_measurement_theta_min 5.10
_cell_volume 4595.4(6)
_computing_cell_refinement 'DENZO-SMN (Otwinowski & Minor, 1997)'
_computing_data_collection 'Kappa-CCD software (Nonius B.V., 1998)'
_computing_data_reduction 'DENZO-SMN (Otwinowski & Minor, 1997)'
_computing_molecular_graphics 'SHELXTL (Sheldrick, 1999)'
_computing_publication_material 'SHELXTL (Sheldrick, 1999)'
_computing_structure_refinement 'SHELXL-97 (Sheldrick, 1997)'
_computing_structure_solution 'SHELXS-97 (Sheldrick, 1997)'
_diffrn_ambient_temperature 123(2)
_diffrn_detector_area_resol_mean 18
_diffrn_measured_fraction_theta_full 0.881
_diffrn_measured_fraction_theta_max 0.881
_diffrn_measurement_device_type 'Nonius Kappa-CCD'
_diffrn_measurement_method '\f scans'
_diffrn_radiation_monochromator graphite
_diffrn_radiation_source 'fine-focus sealed tube'
_diffrn_radiation_type MoK\a
_diffrn_radiation_wavelength 0.71073
_diffrn_reflns_av_R_equivalents 0.0928
_diffrn_reflns_av_sigmaI/netI 0.1027
_diffrn_reflns_limit_h_max 16
_diffrn_reflns_limit_h_min -16
_diffrn_reflns_limit_k_max 20
_diffrn_reflns_limit_k_min -20
_diffrn_reflns_limit_l_max 25
_diffrn_reflns_limit_l_min -25
_diffrn_reflns_number 28304
_diffrn_reflns_theta_full 25.68
_diffrn_reflns_theta_max 25.68
_diffrn_reflns_theta_min 5.10
_diffrn_standards_decay_% none
_exptl_absorpt_coefficient_mu 2.832
_exptl_absorpt_correction_T_max 0.654
_exptl_absorpt_correction_T_min 0.417
_exptl_absorpt_correction_type empirical
_exptl_absorpt_process_details 'program DELABS from PLATON (Spek, 2000)'
_exptl_crystal_colour 'translucent dark brown'
_exptl_crystal_density_diffrn 1.555
_exptl_crystal_density_meas ?
_exptl_crystal_description platelet
_exptl_crystal_F_000 2146
_exptl_crystal_size_max 0.30
_exptl_crystal_size_mid 0.25
_exptl_crystal_size_min 0.15
_refine_diff_density_max 0.629
_refine_diff_density_min -1.354
_refine_diff_density_rms 0.105
_refine_ls_extinction_coef 0.0053(9)
_refine_ls_extinction_expression Fc^*^=kFc[1+0.001xFc^2^\l^3^/sin(2\q)]^-1/4^
_refine_ls_extinction_method SHELXL
_refine_ls_goodness_of_fit_ref 0.995
_refine_ls_hydrogen_treatment mixed
_refine_ls_matrix_type full
_refine_ls_number_parameters 1011
_refine_ls_number_reflns 15377
_refine_ls_number_restraints 346
_refine_ls_restrained_S_all 0.990
_refine_ls_R_factor_all 0.2153
_refine_ls_R_factor_gt 0.0840
_refine_ls_shift/su_max 0.013
_refine_ls_shift/su_mean 0.001
_refine_ls_structure_factor_coef Fsqd
_refine_ls_weighting_details 'calc w=1/[\s^2^(Fo^2^)+(0.0857P)^2^] where P=(Fo^2^+2Fc^2^)/3'
_refine_ls_weighting_scheme calc
_refine_ls_wR_factor_gt 0.1739
_refine_ls_wR_factor_ref 0.2315
_reflns_number_gt 5985
_reflns_number_total 15377
_reflns_threshold_expression >2sigma(I)
_cod_data_source_file b103606h.txt
_cod_data_source_block U(PrBTP)3I3.4C5H5N
_cod_depositor_comments
;
The following automatic conversions were performed:

'_exptl_crystal_density_meas' value 'not measured' was changed to '?'
- the value is perceived as not measured.

Automatic conversion script
Id: cif_fix_values 3008 2015-01-20 13:52:24Z robertas 
;
_cod_original_sg_symbol_H-M P-1
_cod_database_code 7114795

loop_
_symmetry_equiv_pos_as_xyz
'x, y, z'
'-x, -y, -z'

loop_
_atom_site_label
_atom_site_type_symbol
_atom_site_fract_x
_atom_site_fract_y
_atom_site_fract_z
_atom_site_U_iso_or_equiv
_atom_site_adp_type
_atom_site_occupancy
_atom_site_symmetry_multiplicity
_atom_site_calc_flag
_atom_site_refinement_flags
U U 0.51643(10) 0.70021(8) 0.72291(6) 0.0738(6) Uani 1 1 d .
I1A I 0.5641(5) 0.3974(2) 0.8399(2) 0.1071(18) Uani 0.911(15) 1 d PU
I1B I 0.618(5) 0.401(3) 0.865(3) 0.131(10) Uani 0.089(15) 1 d PU
I2A I 0.5173(3) 0.74988(16) 0.47517(16) 0.0916(12) Uani 0.934(8) 1 d PU
I2B I 0.571(4) 0.737(2) 0.440(2) 0.098(10) Uani 0.066(8) 1 d PU
I3 I 0.0213(3) 0.6807(2) 0.71525(15) 0.1330(12) Uani 1 1 d .
N1A N 0.5135(19) 0.6671(16) 0.8454(11) 0.077(7) Uani 1 1 d .
N2A N 0.703(2) 0.8186(15) 0.7465(12) 0.079(7) Uani 1 1 d .
N3A N 0.634(2) 0.7759(17) 0.7790(14) 0.084(7) Uani 1 1 d .
N4A N 0.708(2) 0.7898(19) 0.8786(13) 0.101(9) Uani 1 1 d .
N5A N 0.345(2) 0.5583(17) 0.7378(13) 0.090(8) Uani 1 1 d .
N6A N 0.402(2) 0.5934(17) 0.7754(13) 0.083(7) Uani 1 1 d .
N7A N 0.326(3) 0.525(2) 0.8670(16) 0.114(11) Uani 1 1 d .
C1A C 0.459(3) 0.615(2) 0.8774(18) 0.089(10) Uani 1 1 d .
C2A C 0.454(3) 0.597(2) 0.9446(16) 0.091(10) Uani 1 1 d .
H2A H 0.4128 0.5587 0.9649 0.109 Uiso 1 1 calc R
C3A C 0.510(3) 0.636(3) 0.9782(18) 0.106(12) Uani 1 1 d .
H3A H 0.5058 0.6276 1.0227 0.127 Uiso 1 1 calc R
C4A C 0.573(3) 0.689(2) 0.9479(17) 0.097(11) Uani 1 1 d .
H4A H 0.6140 0.7146 0.9712 0.116 Uiso 1 1 calc R
C5A C 0.575(3) 0.703(2) 0.8826(17) 0.085(9) Uani 1 1 d .
C6A C 0.639(3) 0.758(2) 0.8442(16) 0.085(9) Uani 1 1 d .
C7A C 0.772(3) 0.833(2) 0.8447(16) 0.094(11) Uani 1 1 d .
C8A C 0.769(3) 0.848(2) 0.7759(18) 0.088(10) Uani 1 1 d .
C9A C 0.393(3) 0.576(2) 0.8362(17) 0.085(10) Uani 1 1 d .
C10A C 0.276(3) 0.489(3) 0.830(3) 0.118(14) Uani 1 1 d .
C11A C 0.283(3) 0.507(2) 0.764(2) 0.122(15) Uani 1 1 d .
C12A C 0.852(3) 0.870(3) 0.879(2) 0.126(15) Uani 1 1 d D
C13A C 0.837(6) 0.876(9) 0.950(3) 0.24(4) Uiso 0.60 1 d PDU
C13D C 0.874(10) 0.835(7) 0.949(3) 0.23(4) Uiso 0.40 1 d PDU
C14A C 0.934(7) 0.892(7) 0.980(6) 0.34(6) Uani 1 1 d D
C15A C 0.847(2) 0.893(2) 0.7372(17) 0.095(11) Uani 1 1 d .
H15A H 0.8428 0.9484 0.7473 0.114 Uiso 1 1 calc R
H15B H 0.9126 0.8654 0.7504 0.114 Uiso 1 1 calc R
C16A C 0.839(3) 0.899(2) 0.6668(19) 0.105(12) Uani 1 1 d .
H16A H 0.7742 0.9270 0.6521 0.126 Uiso 1 1 calc R
H16B H 0.8453 0.8439 0.6551 0.126 Uiso 1 1 calc R
C17A C 0.924(4) 0.948(3) 0.636(2) 0.139(16) Uani 1 1 d .
H17A H 0.9270 0.9954 0.6565 0.208 Uiso 1 1 calc R
H17B H 0.9121 0.9646 0.5914 0.208 Uiso 1 1 calc R
H17C H 0.9869 0.9131 0.6425 0.208 Uiso 1 1 calc R
C18A C 0.191(4) 0.436(3) 0.864(2) 0.147(18) Uani 1 1 d D
C19A C 0.211(7) 0.398(7) 0.933(3) 0.09(4) Uiso 0.33(6) 1 d PD
C19D C 0.244(6) 0.356(4) 0.899(4) 0.18(3) Uiso 0.67(6) 1 d PD
C20A C 0.118(7) 0.359(7) 0.961(5) 0.09(3) Uiso 0.33(6) 1 d PD
C20D C 0.155(7) 0.315(6) 0.931(5) 0.18(4) Uiso 0.67(6) 1 d PD
C21A C 0.228(4) 0.471(3) 0.714(3) 0.19(3) Uani 1 1 d .
H21A H 0.2189 0.5086 0.6742 0.222 Uiso 1 1 calc R
H21B H 0.1629 0.4552 0.7300 0.222 Uiso 1 1 calc R
C22A C 0.3015 0.3941 0.7070 0.150 Uiso 1 1 d .
H22A H 0.2730 0.3437 0.7248 0.180 Uiso 1 1 d .
H22B H 0.3162 0.3928 0.6621 0.180 Uiso 1 1 d .
C23A C 0.3972 0.3998 0.7425 0.150 Uiso 1 1 d .
H23A H 0.3806 0.4226 0.7809 0.225 Uiso 1 1 d .
H23B H 0.4388 0.4348 0.7155 0.225 Uiso 1 1 d .
H23C H 0.4326 0.3457 0.7536 0.225 Uiso 1 1 d .
N1B N 0.5014(19) 0.8469(15) 0.6637(12) 0.075(7) Uani 1 1 d .
N2B N 0.718(2) 0.6758(17) 0.6215(12) 0.084(8) Uani 1 1 d .
N3B N 0.6455(19) 0.7343(17) 0.6343(12) 0.074(7) Uani 1 1 d .
N4B N 0.716(2) 0.8352(19) 0.5587(13) 0.092(8) Uani 1 1 d .
N5B N 0.309(2) 0.7651(17) 0.8009(14) 0.086(8) Uani 1 1 d .
N6B N 0.375(2) 0.7982(15) 0.7575(12) 0.081(7) Uani 1 1 d .
N7B N 0.276(2) 0.9255(17) 0.7354(14) 0.090(8) Uani 1 1 d .
C1B C 0.428(3) 0.904(2) 0.6776(16) 0.084(9) Uani 1 1 d .
C2B C 0.418(3) 0.986(2) 0.644(2) 0.105(12) Uani 1 1 d .
H2B H 0.3682 1.0253 0.6551 0.126 Uiso 1 1 calc R
C3B C 0.483(3) 1.007(3) 0.5962(18) 0.097(12) Uani 1 1 d .
H3B H 0.4781 1.0607 0.5732 0.117 Uiso 1 1 calc R
C4B C 0.559(3) 0.947(3) 0.5818(17) 0.097(11) Uani 1 1 d .
H4B H 0.6041 0.9596 0.5489 0.117 Uiso 1 1 calc R
C5B C 0.564(2) 0.873(2) 0.6155(13) 0.076(9) Uani 1 1 d .
C6B C 0.646(2) 0.809(2) 0.6014(16) 0.080(9) Uani 1 1 d .
C7B C 0.784(3) 0.777(3) 0.5490(19) 0.107(12) Uani 1 1 d .
C8B C 0.788(2) 0.693(3) 0.5782(17) 0.090(10) Uani 1 1 d .
C9B C 0.355(3) 0.8747(19) 0.7263(17) 0.081(9) Uani 1 1 d .
C10B C 0.205(3) 0.899(3) 0.775(2) 0.111(12) Uani 1 1 d .
C11B C 0.225(3) 0.810(2) 0.8087(16) 0.087(10) Uani 1 1 d .
C12B C 0.868(3) 0.805(3) 0.498(2) 0.16(2) Uani 1 1 d D
C13B C 0.840(6) 0.884(4) 0.452(3) 0.05(3) Uiso 0.45(7) 1 d PD
C13E C 0.821(5) 0.842(5) 0.432(3) 0.16(3) Uiso 0.55(7) 1 d PD
C14B C 0.950(7) 0.889(10) 0.435(9) 0.22(7) Uiso 0.45(7) 1 d PD
C14E C 0.898(8) 0.885(6) 0.389(4) 0.17(4) Uiso 0.55(7) 1 d PD
C15B C 0.869(3) 0.628(3) 0.5695(18) 0.109(12) Uani 1 1 d D
C16B C 0.826(15) 0.548(5) 0.563(7) 0.12(9) Uiso 0.17(7) 1 d PD
C16E C 0.856(4) 0.591(4) 0.509(3) 0.18(3) Uiso 0.83(7) 1 d PD
C17B C 0.758(4) 0.554(4) 0.506(3) 0.17(2) Uani 1 1 d D
C18B C 0.118(3) 0.953(3) 0.788(2) 0.129(15) Uani 1 1 d D
C19B C 0.120(10) 1.013(8) 0.835(7) 0.14(6) Uiso 0.49(3) 1 d PD
C19E C 0.106(7) 1.036(4) 0.744(4) 0.15(4) Uiso 0.51(6) 1 d PD
C20B C 0.021(8) 1.070(6) 0.830(5) 0.15(4) Uiso 0.49(6) 1 d PD
C20E C 0.019(8) 1.094(6) 0.763(6) 0.17(4) Uiso 0.51(6) 1 d PD
C21B C 0.147(3) 0.774(3) 0.854(2) 0.126(15) Uani 1 1 d .
H21C H 0.1384 0.8054 0.8884 0.152 Uiso 1 1 calc R
H21D H 0.0843 0.7813 0.8307 0.152 Uiso 1 1 calc R
C22B C 0.166(3) 0.689(3) 0.881(2) 0.132(16) Uani 1 1 d .
H22C H 0.2296 0.6794 0.9031 0.158 Uiso 1 1 calc R
H22D H 0.1709 0.6555 0.8468 0.158 Uiso 1 1 calc R
C23B C 0.083(3) 0.660(3) 0.928(2) 0.131(15) Uani 1 1 d .
H23D H 0.0968 0.6724 0.9698 0.197 Uiso 1 1 calc R
H23E H 0.0824 0.6011 0.9312 0.197 Uiso 1 1 calc R
H23F H 0.0195 0.6874 0.9134 0.197 Uiso 1 1 calc R
N1C N 0.5360(18) 0.5805(15) 0.6592(11) 0.069(6) Uani 1 1 d .
N2C N 0.726(2) 0.5996(18) 0.7988(12) 0.083(8) Uani 1 1 d .
N3C N 0.663(2) 0.5927(17) 0.7523(12) 0.079(7) Uani 1 1 d .
N4C N 0.771(2) 0.4779(16) 0.7240(13) 0.084(8) Uani 1 1 d .
N5C N 0.312(3) 0.7657(16) 0.6277(14) 0.086(8) Uani 1 1 d .
N6C N 0.389(2) 0.7035(17) 0.6362(12) 0.075(7) Uani 1 1 d .
N7C N 0.311(2) 0.6317(19) 0.5652(14) 0.094(8) Uani 1 1 d .
C1C C 0.471(3) 0.572(2) 0.6149(14) 0.074(8) Uani 1 1 d .
C2C C 0.474(3) 0.507(2) 0.5836(15) 0.079(9) Uani 1 1 d .
H2C H 0.4270 0.5044 0.5529 0.095 Uiso 1 1 calc R
C3C C 0.548(3) 0.447(2) 0.5988(16) 0.082(9) Uani 1 1 d .
H3C H 0.5521 0.4011 0.5785 0.099 Uiso 1 1 calc R
C4C C 0.620(3) 0.4508(19) 0.6436(17) 0.081(9) Uani 1 1 d .
H4C H 0.6720 0.4086 0.6532 0.097 Uiso 1 1 calc R
C5C C 0.612(2) 0.5167(19) 0.6726(13) 0.066(7) Uani 1 1 d .
C6C C 0.684(3) 0.530(3) 0.7214(15) 0.085(10) Uani 1 1 d .
C7C C 0.833(2) 0.490(2) 0.7673(19) 0.091(10) Uani 1 1 d .
C8C C 0.809(3) 0.549(2) 0.8081(15) 0.084(10) Uani 1 1 d .
C9C C 0.387(3) 0.641(2) 0.6035(17) 0.085(10) Uani 1 1 d .
C10C C 0.239(3) 0.695(2) 0.5591(17) 0.090(10) Uani 1 1 d .
C11C C 0.242(3) 0.760(2) 0.5910(19) 0.087(10) Uani 1 1 d .
C12C C 0.934(3) 0.432(3) 0.773(2) 0.123(14) Uani 1 1 d D
C13C C 0.918(8) 0.342(3) 0.792(5) 0.13(4) Uiso 0.48(7) 1 d PD
C13F C 0.951(9) 0.362(5) 0.735(5) 0.17(5) Uiso 0.52(7) 1 d PD
C14C C 0.93(2) 0.269(17) 0.844(13) 0.32(12) Uiso 0.48(7) 1 d PD
C14F C 1.026(7) 0.290(5) 0.781(4) 0.14(3) Uiso 0.52(7) 1 d PD
C15C C 0.879(3) 0.560(3) 0.8614(16) 0.101(11) Uani 1 1 d .
H15C H 0.9473 0.5494 0.8470 0.121 Uiso 1 1 calc R
H15D H 0.8685 0.6171 0.8681 0.121 Uiso 1 1 calc R
C16C C 0.867(3) 0.507(3) 0.9231(19) 0.132(16) Uani 1 1 d .
H16C H 0.9006 0.5305 0.9548 0.159 Uiso 1 1 calc R
H16D H 0.9038 0.4540 0.9202 0.159 Uiso 1 1 calc R
C17C C 0.766(4) 0.490(3) 0.950(2) 0.142(16) Uani 1 1 d U
H17D H 0.7277 0.5417 0.9551 0.214 Uiso 1 1 calc R
H17E H 0.7738 0.4553 0.9909 0.214 Uiso 1 1 calc R
H17F H 0.7318 0.4637 0.9212 0.214 Uiso 1 1 calc R
C18C C 0.152(3) 0.685(3) 0.514(2) 0.121(14) Uani 1 1 d .
H18A H 0.0964 0.7270 0.5169 0.146 Uiso 1 1 calc R
H18B H 0.1278 0.6312 0.5267 0.146 Uiso 1 1 calc R
C19C C 0.192(3) 0.693(4) 0.442(2) 0.17(2) Uani 1 1 d D
C20C C 0.125(10) 0.713(11) 0.383(5) 0.13(3) Uiso 0.32(6) 1 d PDU
C20F C 0.107(4) 0.669(5) 0.405(3) 0.14(2) Uiso 0.68(6) 1 d PDU
C21C C 0.163(2) 0.831(2) 0.5821(18) 0.095(11) Uani 1 1 d .
H21F H 0.0988 0.8082 0.5866 0.115 Uiso 1 1 calc R
H21G H 0.1679 0.8605 0.6176 0.115 Uiso 1 1 calc R
C22C C 0.159(3) 0.890(2) 0.525(2) 0.119(14) Uani 1 1 d .
H22F H 0.1086 0.9352 0.5298 0.143 Uiso 1 1 calc R
H22G H 0.1371 0.8641 0.4898 0.143 Uiso 1 1 calc R
C23C C 0.257(3) 0.924(2) 0.5057(18) 0.108(12) Uani 1 1 d .
H23G H 0.2764 0.9530 0.5383 0.162 Uiso 1 1 calc R
H23H H 0.2485 0.9611 0.4658 0.162 Uiso 1 1 calc R
H23I H 0.3072 0.8794 0.5010 0.162 Uiso 1 1 calc R
C1 C 0.743(3) 0.109(2) 0.6739(17) 0.235(16) Uani 1 1 d GU
C2 C 0.659(3) 0.167(2) 0.6627(16) 0.229(16) Uani 1 1 d GU
C3 C 0.639(3) 0.226(2) 0.7028(16) 0.226(16) Uani 1 1 d GU
C4 C 0.702(2) 0.2262(18) 0.7543(14) 0.226(15) Uani 1 1 d GU
C5 C 0.785(3) 0.1676(18) 0.7655(16) 0.233(16) Uani 1 1 d GU
C6 C 0.805(3) 0.1090(19) 0.7253(18) 0.234(16) Uani 1 1 d GU
C7 C 1.183(3) 0.879(3) 1.035(2) 0.28(2) Uani 1 1 d GU
C8 C 1.219(3) 0.921(2) 0.979(2) 0.28(2) Uani 1 1 d GU
C9 C 1.294(2) 0.883(2) 0.9442(18) 0.28(2) Uani 1 1 d GU
C10 C 1.334(2) 0.802(2) 0.9665(17) 0.28(2) Uani 1 1 d GU
C11 C 1.298(3) 0.760(2) 1.0231(16) 0.28(2) Uani 1 1 d GU
C12 C 1.222(3) 0.798(3) 1.0575(17) 0.28(2) Uani 1 1 d GU
C13 C 0.324(3) 0.181(3) 0.805(3) 0.49(4) Uani 1 1 d GU
C14 C 0.278(3) 0.120(3) 0.844(3) 0.49(4) Uani 1 1 d GU
C15 C 0.301(4) 0.101(4) 0.909(3) 0.49(4) Uani 1 1 d GU
C16 C 0.370(4) 0.144(3) 0.935(3) 0.49(4) Uani 1 1 d GU
C17 C 0.416(3) 0.205(3) 0.895(2) 0.49(4) Uani 1 1 d GU
C18 C 0.393(3) 0.223(3) 0.830(3) 0.49(4) Uani 1 1 d GU
C19 C 1.632(3) 1.028(3) 0.880(2) 0.34(3) Uani 1 1 d GU
C20 C 1.595(3) 0.978(2) 0.932(2) 0.34(3) Uani 1 1 d GU
C21 C 1.525(2) 0.924(2) 0.923(2) 0.33(3) Uani 1 1 d GU
C22 C 1.493(3) 0.922(2) 0.861(2) 0.32(3) Uani 1 1 d GU
C23 C 1.530(3) 0.972(2) 0.809(2) 0.33(3) Uani 1 1 d GU
C24 C 1.600(3) 1.025(3) 0.818(2) 0.33(3) Uani 1 1 d GU

loop_
_atom_site_aniso_label
_atom_site_aniso_U_11
_atom_site_aniso_U_22
_atom_site_aniso_U_33
_atom_site_aniso_U_23
_atom_site_aniso_U_13
_atom_site_aniso_U_12
U 0.0683(9) 0.0829(9) 0.0720(9) -0.0161(6) 0.0052(6) -0.0116(6)
I1A 0.106(4) 0.123(2) 0.090(3) -0.0167(18) 0.013(2) -0.006(2)
I1B 0.122(19) 0.155(17) 0.107(18) 0.004(16) 0.007(16) -0.011(17)
I2A 0.095(2) 0.0818(17) 0.099(2) -0.0125(14) -0.0094(18) -0.0162(15)
I2B 0.109(18) 0.087(16) 0.097(18) -0.011(15) -0.006(16) -0.010(15)
I3 0.129(2) 0.145(3) 0.119(2) 0.0130(18) -0.0131(18) -0.037(2)
N1A 0.067(17) 0.082(17) 0.076(17) 0.000(13) 0.019(14) -0.002(14)
N2A 0.072(18) 0.081(17) 0.084(18) -0.006(14) 0.001(14) -0.016(15)
N3A 0.068(18) 0.101(19) 0.09(2) -0.036(16) -0.008(15) -0.008(15)
N4A 0.12(2) 0.12(2) 0.075(18) -0.046(17) 0.001(17) -0.05(2)
N5A 0.08(2) 0.088(18) 0.09(2) -0.009(16) 0.006(16) -0.010(16)
N6A 0.075(18) 0.11(2) 0.075(18) -0.026(15) 0.004(14) -0.020(15)
N7A 0.12(3) 0.12(2) 0.11(2) -0.03(2) 0.04(2) -0.06(2)
C1A 0.09(3) 0.09(2) 0.09(3) -0.04(2) 0.00(2) -0.01(2)
C2A 0.09(3) 0.12(3) 0.06(2) -0.03(2) 0.009(19) 0.00(2)
C3A 0.13(3) 0.13(3) 0.06(2) 0.00(2) 0.01(2) -0.02(3)
C4A 0.11(3) 0.12(3) 0.07(2) -0.03(2) 0.01(2) -0.01(2)
C5A 0.09(3) 0.08(2) 0.09(3) -0.017(18) -0.01(2) -0.02(2)
C6A 0.10(3) 0.09(2) 0.06(2) -0.017(18) -0.006(19) 0.00(2)
C7A 0.11(3) 0.12(3) 0.06(2) -0.010(19) -0.016(19) -0.04(2)
C8A 0.08(2) 0.08(2) 0.11(3) -0.02(2) 0.00(2) -0.001(19)
C9A 0.11(3) 0.08(2) 0.07(2) -0.014(17) 0.02(2) -0.02(2)
C10A 0.11(3) 0.10(3) 0.14(4) -0.01(3) 0.02(3) -0.03(3)
C11A 0.13(4) 0.09(3) 0.14(4) 0.01(2) 0.01(3) -0.06(3)
C12A 0.12(3) 0.17(4) 0.11(3) -0.03(3) 0.00(2) -0.05(3)
C14A 0.22(9) 0.42(14) 0.41(13) -0.12(11) -0.15(9) -0.12(9)
C15A 0.06(2) 0.12(3) 0.10(3) -0.01(2) -0.008(18) -0.04(2)
C16A 0.09(3) 0.10(3) 0.12(3) 0.00(2) 0.00(2) -0.02(2)
C17A 0.14(4) 0.15(4) 0.12(3) 0.01(3) 0.02(3) -0.05(3)
C18A 0.16(4) 0.15(4) 0.15(4) -0.03(3) 0.00(3) -0.07(4)
C21A 0.16(5) 0.10(3) 0.30(7) -0.02(4) -0.05(5) -0.07(4)
N1B 0.065(17) 0.072(16) 0.087(18) -0.008(14) -0.002(14) -0.010(14)
N2B 0.073(19) 0.10(2) 0.087(18) -0.028(15) 0.012(15) -0.019(17)
N3B 0.059(16) 0.082(18) 0.084(17) -0.022(15) 0.014(13) -0.009(14)
N4B 0.08(2) 0.10(2) 0.09(2) -0.019(16) 0.023(17) -0.011(18)
N5B 0.064(18) 0.085(18) 0.11(2) -0.023(16) 0.002(16) -0.003(16)
N6B 0.09(2) 0.064(16) 0.087(18) -0.011(13) 0.005(15) -0.018(15)
N7B 0.09(2) 0.074(18) 0.11(2) -0.034(16) 0.009(18) -0.002(17)
C1B 0.08(2) 0.09(2) 0.09(2) -0.02(2) -0.002(19) -0.02(2)
C2B 0.05(2) 0.09(3) 0.17(4) 0.00(3) -0.01(2) 0.010(19)
C3B 0.09(3) 0.11(3) 0.10(3) 0.00(2) -0.02(2) -0.04(3)
C4B 0.06(2) 0.13(3) 0.11(3) -0.02(2) 0.04(2) -0.03(2)
C5B 0.08(2) 0.08(2) 0.065(18) 0.018(16) 0.001(16) -0.04(2)
C6B 0.06(2) 0.09(3) 0.09(2) -0.018(19) 0.015(18) -0.01(2)
C7B 0.07(3) 0.14(4) 0.11(3) -0.03(3) 0.01(2) -0.02(3)
C8B 0.05(2) 0.12(3) 0.10(2) -0.02(2) -0.002(18) -0.01(2)
C9B 0.08(3) 0.054(19) 0.11(3) -0.025(18) -0.01(2) 0.003(19)
C10B 0.10(3) 0.13(4) 0.11(3) -0.02(3) 0.01(2) -0.02(3)
C11B 0.10(3) 0.08(2) 0.08(2) -0.021(19) -0.01(2) -0.01(2)
C12B 0.12(4) 0.22(5) 0.12(3) -0.02(3) 0.07(3) 0.02(4)
C15B 0.07(2) 0.17(4) 0.10(3) -0.05(3) 0.01(2) 0.01(2)
C17B 0.12(4) 0.24(6) 0.16(4) -0.11(4) 0.00(3) -0.03(4)
C18B 0.09(3) 0.13(3) 0.16(4) -0.04(3) 0.03(3) 0.01(3)
C21B 0.13(4) 0.13(4) 0.13(3) -0.02(3) 0.04(3) -0.05(3)
C22B 0.11(3) 0.14(4) 0.15(4) -0.02(3) 0.05(3) -0.05(3)
C23B 0.09(3) 0.18(4) 0.12(3) -0.03(3) 0.01(2) -0.01(3)
N1C 0.057(15) 0.081(16) 0.068(15) -0.013(12) -0.005(12) -0.005(14)
N2C 0.08(2) 0.11(2) 0.059(16) -0.008(14) -0.007(15) -0.019(18)
N3C 0.08(2) 0.092(18) 0.062(16) -0.022(14) 0.007(15) 0.001(15)
N4C 0.055(18) 0.095(19) 0.11(2) -0.030(16) -0.008(16) -0.007(15)
N5C 0.09(2) 0.075(18) 0.09(2) 0.001(15) 0.011(17) -0.008(18)
N6C 0.068(17) 0.074(16) 0.088(18) -0.030(14) -0.008(14) -0.009(15)
N7C 0.065(19) 0.11(2) 0.10(2) -0.014(17) -0.024(16) 0.004(18)
C1C 0.08(2) 0.08(2) 0.059(18) -0.011(17) 0.004(17) -0.014(19)
C2C 0.07(2) 0.09(2) 0.07(2) -0.013(19) -0.011(16) -0.01(2)
C3C 0.09(3) 0.07(2) 0.08(2) -0.020(17) 0.00(2) 0.01(2)
C4C 0.08(2) 0.061(19) 0.10(2) -0.007(18) -0.01(2) 0.008(16)
C5C 0.06(2) 0.066(18) 0.065(18) 0.000(15) 0.007(15) -0.010(16)
C6C 0.06(2) 0.13(3) 0.06(2) 0.00(2) 0.000(17) -0.03(2)
C7C 0.05(2) 0.11(3) 0.11(3) -0.03(2) -0.018(19) -0.001(19)
C8C 0.07(2) 0.11(3) 0.07(2) 0.00(2) -0.021(18) -0.02(2)
C9C 0.07(2) 0.10(3) 0.09(2) -0.01(2) 0.007(19) -0.02(2)
C10C 0.06(2) 0.10(3) 0.10(3) 0.00(2) -0.035(19) -0.01(2)
C11C 0.06(2) 0.09(3) 0.11(3) -0.03(2) 0.01(2) -0.01(2)
C12C 0.08(3) 0.13(3) 0.16(4) -0.04(3) -0.04(3) 0.01(2)
C15C 0.08(2) 0.15(3) 0.08(2) -0.04(2) -0.034(19) 0.01(2)
C16C 0.10(3) 0.21(5) 0.09(3) -0.01(3) 0.01(2) -0.05(3)
C17C 0.13(2) 0.16(2) 0.13(2) -0.011(17) -0.010(17) -0.020(17)
C18C 0.08(3) 0.12(3) 0.17(4) -0.04(3) -0.04(3) 0.00(2)
C19C 0.09(3) 0.33(7) 0.09(3) -0.07(4) -0.04(2) 0.03(4)
C21C 0.06(2) 0.09(2) 0.13(3) 0.01(2) 0.00(2) -0.006(19)
C22C 0.07(3) 0.10(3) 0.17(4) 0.02(3) 0.02(2) -0.01(2)
C23C 0.10(3) 0.09(2) 0.11(3) 0.03(2) 0.00(2) -0.01(2)
C1 0.236(19) 0.233(19) 0.234(19) -0.042(13) -0.007(13) -0.016(13)
C2 0.230(19) 0.228(19) 0.230(19) -0.037(13) -0.007(13) -0.019(13)
C3 0.225(19) 0.226(19) 0.227(19) -0.034(13) -0.003(13) -0.021(13)
C4 0.228(19) 0.225(19) 0.226(19) -0.046(13) -0.006(13) -0.018(13)
C5 0.237(19) 0.232(19) 0.231(19) -0.049(13) -0.010(13) -0.015(13)
C6 0.238(19) 0.232(19) 0.234(19) -0.046(13) -0.009(13) -0.013(13)
C7 0.28(2) 0.28(2) 0.28(2) -0.044(14) -0.001(13) -0.027(14)
C8 0.28(2) 0.28(2) 0.28(2) -0.044(14) -0.001(13) -0.027(14)
C9 0.28(2) 0.28(2) 0.28(2) -0.045(14) -0.004(13) -0.028(14)
C10 0.28(2) 0.28(2) 0.28(2) -0.044(14) -0.004(13) -0.030(14)
C11 0.28(2) 0.28(2) 0.28(2) -0.043(14) -0.001(13) -0.030(14)
C12 0.28(2) 0.27(2) 0.28(2) -0.045(14) -0.002(13) -0.028(14)
C13 0.49(4) 0.49(4) 0.49(4) -0.079(12) -0.002(11) -0.055(11)
C14 0.49(4) 0.49(4) 0.49(4) -0.079(12) -0.003(11) -0.056(11)
C15 0.49(4) 0.49(4) 0.49(4) -0.079(12) -0.003(11) -0.056(11)
C16 0.49(4) 0.49(4) 0.49(4) -0.080(12) -0.003(11) -0.055(11)
C17 0.49(4) 0.49(4) 0.49(4) -0.080(12) -0.003(11) -0.055(11)
C18 0.49(4) 0.49(4) 0.49(4) -0.080(12) -0.003(11) -0.055(11)
C19 0.34(3) 0.33(3) 0.34(3) -0.051(14) -0.001(14) -0.037(14)
C20 0.33(3) 0.34(3) 0.34(3) -0.052(14) 0.001(14) -0.036(14)
C21 0.33(3) 0.33(3) 0.33(3) -0.055(14) 0.000(14) -0.035(14)
C22 0.33(3) 0.32(3) 0.32(3) -0.058(14) -0.003(14) -0.033(14)
C23 0.33(3) 0.33(3) 0.32(3) -0.056(14) -0.004(14) -0.034(14)
C24 0.33(3) 0.33(3) 0.33(3) -0.055(14) -0.004(14) -0.035(14)

loop_
_atom_type_symbol
_atom_type_description
_atom_type_scat_dispersion_real
_atom_type_scat_dispersion_imag
_atom_type_scat_source
C C 0.0033 0.0016 'International Tables Vol C Tables 4.2.6.8 and 6.1.1.4'
H H 0.0000 0.0000 'International Tables Vol C Tables 4.2.6.8 and 6.1.1.4'
N N 0.0061 0.0033 'International Tables Vol C Tables 4.2.6.8 and 6.1.1.4'
I I -0.4742 1.8119 'International Tables Vol C Tables 4.2.6.8 and 6.1.1.4'
U U -9.6767 9.6646 'International Tables Vol C Tables 4.2.6.8 and 6.1.1.4'

loop_
_geom_angle_atom_site_label_1
_geom_angle_atom_site_label_2
_geom_angle_atom_site_label_3
_geom_angle
N3C U N6C 127.0(9)
N3C U N1B 133.1(8)
N6C U N1B 75.2(8)
N3C U N6B 149.3(8)
N6C U N6B 78.6(9)
N1B U N6B 63.7(8)
N3C U N3A 76.9(9)
N6C U N3A 149.1(9)
N1B U N3A 73.8(9)
N6B U N3A 87.0(8)
N3C U N1C 63.8(9)
N6C U N1C 63.2(9)
N1B U N1C 119.4(8)
N6B U N1C 137.2(8)
N3A U N1C 135.9(8)
N3C U N1A 74.8(8)
N6C U N1A 134.3(8)
N1B U N1A 122.1(8)
N6B U N1A 74.7(8)
N3A U N1A 65.1(9)
N1C U N1A 118.6(8)
N3C U N3B 75.8(9)
N6C U N3B 88.1(8)
N1B U N3B 63.2(9)
N6B U N3B 126.8(9)
N3A U N3B 78.8(8)
N1C U N3B 73.0(7)
N1A U N3B 137.5(8)
N3C U N6A 87.9(9)
N6C U N6A 77.7(8)
N1B U N6A 138.9(9)
N6B U N6A 81.2(8)
N3A U N6A 127.3(9)
N1C U N6A 72.6(8)
N1A U N6A 62.2(9)
N3B U N6A 145.6(8)
C1A N1A C5A 115(3)
C1A N1A U 124(2)
C5A N1A U 121(2)
C8A N2A N3A 121(3)
N2A N3A C6A 119(3)
N2A N3A U 121.5(19)
C6A N3A U 118(2)
C7A N4A C6A 116(3)
C11A N5A N6A 120(3)
C9A N6A N5A 119(3)
C9A N6A U 122(2)
N5A N6A U 119(2)
C10A N7A C9A 116(3)
N1A C1A C2A 125(3)
N1A C1A C9A 114(3)
C2A C1A C9A 120(3)
C3A C2A C1A 118(4)
C2A C3A C4A 120(3)
C3A C4A C5A 119(4)
C4A C5A N1A 123(3)
C4A C5A C6A 124(3)
N1A C5A C6A 113(3)
N3A C6A N4A 122(3)
N3A C6A C5A 123(3)
N4A C6A C5A 115(3)
N4A C7A C8A 121(3)
N4A C7A C12A 120(3)
C8A C7A C12A 119(3)
N2A C8A C7A 120(3)
N2A C8A C15A 119(3)
C7A C8A C15A 121(3)
N6A C9A N7A 125(3)
N6A C9A C1A 118(3)
N7A C9A C1A 118(3)
N7A C10A C11A 121(4)
N7A C10A C18A 117(4)
C11A C10A C18A 121(4)
N5A C11A C10A 120(4)
N5A C11A C21A 112(4)
C10A C11A C21A 127(4)
C13D C12A C13A 31(8)
C13D C12A C7A 118(4)
C13A C12A C7A 118(4)
C13D C13A C12A 75(4)
C13D C13A C14A 75(4)
C12A C13A C14A 111(6)
C13A C13D C12A 75(4)
C13A C13D C14A 75(4)
C12A C13D C14A 111(6)
C13D C14A C13A 31(8)
C16A C15A C8A 115(3)
C15A C16A C17A 107(3)
C19A C18A C19D 44(5)
C19A C18A C10A 115(5)
C19D C18A C10A 107(5)
C19D C19A C18A 68(3)
C19D C19A C20A 104(9)
C18A C19A C20A 109(6)
C19D C19A C20D 64(6)
C18A C19A C20D 96(6)
C20A C19A C20D 41(5)
C19A C19D C18A 68(3)
C19A C19D C20D 74(7)
C18A C19D C20D 100(6)
C20D C20A C19A 76(8)
C20A C20D C19D 105(8)
C20A C20D C19A 64(6)
C19D C20D C19A 42(5)
C11A C21A C22A 101(4)
C23A C22A C21A 107.9(18)
C5B N1B C1B 116(3)
C5B N1B U 123(2)
C1B N1B U 121.3(19)
C8B N2B N3B 121(3)
C6B N3B N2B 117(2)
C6B N3B U 122(2)
N2B N3B U 120.5(19)
C7B N4B C6B 113(3)
C11B N5B N6B 117(3)
C9B N6B N5B 121(3)
C9B N6B U 121(2)
N5B N6B U 117.0(19)
C9B N7B C10B 120(3)
N1B C1B C2B 122(3)
N1B C1B C9B 116(3)
C2B C1B C9B 122(4)
C3B C2B C1B 119(4)
C2B C3B C4B 119(3)
C5B C4B C3B 119(3)
C4B C5B N1B 126(3)
C4B C5B C6B 119(3)
N1B C5B C6B 115(3)
N3B C6B N4B 127(3)
N3B C6B C5B 116(3)
N4B C6B C5B 117(3)
N4B C7B C8B 126(3)
N4B C7B C12B 115(4)
C8B C7B C12B 120(4)
N2B C8B C7B 116(4)
N2B C8B C15B 119(4)
C7B C8B C15B 125(3)
N7B C9B N6B 125(3)
N7B C9B C1B 118(3)
N6B C9B C1B 117(3)
N7B C10B C18B 122(4)
N7B C10B C11B 115(4)
C18B C10B C11B 123(4)
N5B C11B C21B 119(3)
N5B C11B C10B 122(3)
C21B C11B C10B 119(4)
C13B C12B C13E 35(4)
C13B C12B C7B 116(4)
C13E C12B C7B 111(4)
C13E C13B C12B 74(3)
C13E C13B C14E 73(3)
C12B C13B C14E 112(6)
C13E C13B C14B 106(8)
C12B C13B C14B 90(8)
C14E C13B C14B 47(7)
C13B C13E C14E 72(3)
C13B C13E C12B 71(2)
C14E C13E C12B 110(6)
C13B C13E C14B 48(6)
C14E C13E C14B 38(5)
C12B C13E C14B 74(6)
C14E C14B C13B 66(4)
C14E C14B C13E 50(4)
C13B C14B C13E 27(4)
C14B C14E C13B 66(4)
C14B C14E C13E 92(6)
C13B C14E C13E 35(4)
C8B C15B C16B 111(9)
C8B C15B C16E 113(4)
C16B C15B C16E 52(7)
C16E C16B C15B 64(4)
C16E C16B C17B 64(4)
C15B C16B C17B 115(4)
C16B C16E C15B 64(3)
C16B C16E C17B 64(3)
C15B C16E C17B 115(4)
C16B C17B C16E 52(7)
C10B C18B C19B 122(6)
C10B C18B C19E 115(5)
C19B C18B C19E 78(8)
C18B C19B C20B 109(8)
C18B C19B C19E 51(4)
C20B C19B C19E 81(8)
C18B C19E C20E 113(7)
C18B C19E C19B 51(4)
C20E C19E C19B 80(7)
C20E C20B C19B 98(10)
C20B C20E C19E 100(9)
C22B C21B C11B 118(4)
C21B C22B C23B 113(4)
C1C N1C C5C 116(3)
C1C N1C U 123(2)
C5C N1C U 121.0(19)
C8C N2C N3C 120(3)
C6C N3C N2C 117(3)
C6C N3C U 122(2)
N2C N3C U 121(2)
C7C N4C C6C 113(3)
C11C N5C N6C 118(3)
C9C N6C N5C 118(3)
C9C N6C U 122(2)
N5C N6C U 119(2)
C10C N7C C9C 113(3)
N1C C1C C2C 125(3)
N1C C1C C9C 114(3)
C2C C1C C9C 120(3)
C3C C2C C1C 117(3)
C2C C3C C4C 122(3)
C5C C4C C3C 118(3)
C4C C5C N1C 122(3)
C4C C5C C6C 124(3)
N1C C5C C6C 113(3)
N3C C6C N4C 128(3)
N3C C6C C5C 119(4)
N4C C6C C5C 113(3)
N4C C7C C8C 122(3)
N4C C7C C12C 116(3)
C8C C7C C12C 122(3)
N2C C8C C7C 120(3)
N2C C8C C15C 118(4)
C7C C8C C15C 122(4)
N6C C9C N7C 125(4)
N6C C9C C1C 117(3)
N7C C9C C1C 118(3)
N7C C10C C11C 122(3)
N7C C10C C18C 113(3)
C11C C10C C18C 125(4)
N5C C11C C10C 123(4)
N5C C11C C21C 115(3)
C10C C11C C21C 121(4)
C13F C12C C13C 50(5)
C13F C12C C7C 120(6)
C13C C12C C7C 112(5)
C13F C13C C12C 65(3)
C13F C13C C14F 68(8)
C12C C13C C14F 105(6)
C13F C13C C14C 137(10)
C12C C13C C14C 145(10)
C14F C13C C14C 72(10)
C13C C13F C12C 65(3)
C13C C13F C14F 66(8)
C12C C13F C14F 104(7)
C13C C14C C14F 57(10)
C13C C14F C13F 46(5)
C13C C14F C14C 51(10)
C13F C14F C14C 95(10)
C16C C15C C8C 116(3)
C15C C16C C17C 122(4)
C10C C18C C19C 109(3)
C20C C19C C20F 32(6)
C20C C19C C18C 124(7)
C20F C19C C18C 104(4)
C20F C20C C19C 74(4)
C20C C20F C19C 73(3)
C22C C21C C11C 120(3)
C21C C22C C23C 115(3)
C2 C1 C6 120.0
C1 C2 C3 120.0
C2 C3 C4 120.0
C5 C4 C3 120.0
C6 C5 C4 120.0
C5 C6 C1 120.0
C12 C7 C8 120.0
C9 C8 C7 120.0
C8 C9 C10 120.0
C11 C10 C9 120.0
C10 C11 C12 120.0
C7 C12 C11 120.0
C18 C13 C14 120.0
C13 C14 C15 120.0
C14 C15 C16 120.0
C17 C16 C15 120.0
C16 C17 C18 120.0
C13 C18 C17 120.0
C20 C19 C24 120.0
C19 C20 C21 120.0
C22 C21 C20 120.0
C23 C22 C21 120.0
C22 C23 C24 120.0
C23 C24 C19 120.0

loop_
_geom_bond_atom_site_label_1
_geom_bond_atom_site_label_2
_geom_bond_distance
U N3C 2.52(3)
U N6C 2.53(3)
U N1B 2.53(2)
U N6B 2.53(3)
U N3A 2.54(2)
U N1C 2.56(2)
U N1A 2.56(2)
U N3B 2.56(2)
U N6A 2.57(3)
I1A I1B 0.91(8)
I2A I2B 1.06(6)
N1A C1A 1.29(4)
N1A C5A 1.39(4)
N2A C8A 1.28(4)
N2A N3A 1.34(3)
N3A C6A 1.36(4)
N4A C7A 1.31(4)
N4A C6A 1.38(4)
N5A C11A 1.31(4)
N5A N6A 1.35(3)
N6A C9A 1.28(4)
N7A C10A 1.30(5)
N7A C9A 1.38(4)
C1A C2A 1.41(4)
C1A C9A 1.52(5)
C2A C3A 1.33(5)
C3A C4A 1.36(5)
C4A C5A 1.36(4)
C5A C6A 1.47(4)
C7A C8A 1.44(4)
C7A C12A 1.54(5)
C8A C15A 1.50(4)
C10A C11A 1.38(5)
C10A C18A 1.60(6)
C11A C21A 1.54(7)
C12A C13D 1.52(2)
C12A C13A 1.52(2)
C13A C13D 0.8(2)
C13A C14A 1.53(2)
C13D C14A 1.52(2)
C15A C16A 1.48(4)
C16A C17A 1.55(5)
C18A C19A 1.51(2)
C18A C19D 1.52(2)
C19A C19D 1.13(11)
C19A C20A 1.52(2)
C19A C20D 1.64(13)
C19D C20D 1.53(2)
C20A C20D 1.11(11)
C21A C22A 1.54(6)
C22A C23A 1.5224
N1B C5B 1.35(3)
N1B C1B 1.35(4)
N2B C8B 1.32(4)
N2B N3B 1.35(3)
N3B C6B 1.32(4)
N4B C7B 1.30(5)
N4B C6B 1.34(4)
N5B C11B 1.30(4)
N5B N6B 1.35(3)
N6B C9B 1.33(4)
N7B C9B 1.31(4)
N7B C10B 1.33(4)
C1B C2B 1.42(5)
C1B C9B 1.47(4)
C2B C3B 1.35(5)
C3B C4B 1.40(5)
C4B C5B 1.31(5)
C5B C6B 1.50(4)
C7B C8B 1.41(5)
C7B C12B 1.59(5)
C8B C15B 1.47(5)
C10B C18B 1.43(6)
C10B C11B 1.53(5)
C11B C21B 1.50(5)
C12B C13B 1.51(2)
C12B C13E 1.53(2)
C13B C13E 0.92(10)
C13B C14E 1.52(2)
C13B C14B 1.519(15)
C13E C14E 1.52(2)
C13E C14B 1.98(11)
C14B C14E 1.21(17)
C15B C16B 1.52(2)
C15B C16E 1.52(2)
C16B C16E 1.32(16)
C16B C17B 1.52(2)
C16E C17B 1.52(2)
C18B C19B 1.52(2)
C18B C19E 1.52(2)
C19B C20B 1.52(2)
C19B C19E 1.90(16)
C19E C20E 1.52(2)
C20B C20E 1.41(13)
C21B C22B 1.42(6)
C22B C23B 1.54(5)
N1C C1C 1.32(4)
N1C C5C 1.38(4)
N2C C8C 1.30(4)
N2C N3C 1.34(3)
N3C C6C 1.31(4)
N4C C7C 1.31(4)
N4C C6C 1.37(4)
N5C C11C 1.26(4)
N5C N6C 1.36(4)
N6C C9C 1.33(4)
N7C C10C 1.33(4)
N7C C9C 1.35(4)
C1C C2C 1.35(4)
C1C C9C 1.51(5)
C2C C3C 1.33(4)
C3C C4C 1.38(4)
C4C C5C 1.33(4)
C5C C6C 1.49(4)
C7C C8C 1.41(5)
C7C C12C 1.57(5)
C8C C15C 1.53(4)
C10C C11C 1.36(5)
C10C C18C 1.57(5)
C11C C21C 1.48(5)
C12C C13F 1.51(2)
C12C C13C 1.52(2)
C13C C13F 1.28(12)
C13C C14F 1.63(13)
C13C C14C 1.5(3)
C13F C14F 1.66(14)
C14C C14F 1.8(3)
C15C C16C 1.46(5)
C16C C17C 1.49(6)
C18C C19C 1.58(6)
C19C C20C 1.52(2)
C19C C20F 1.53(2)
C20C C20F 0.85(15)
C21C C22C 1.43(5)
C22C C23C 1.51(5)
C1 C2 1.3900
C1 C6 1.3900
C2 C3 1.3900
C3 C4 1.3900
C4 C5 1.3900
C5 C6 1.3900
C7 C12 1.3900
C7 C8 1.3901
C8 C9 1.3900
C9 C10 1.3902
C10 C11 1.3897
C11 C12 1.3900
C13 C18 1.3897
C13 C14 1.3901
C14 C15 1.3901
C15 C16 1.3903
C16 C17 1.3899
C17 C18 1.3903
C19 C20 1.3898
C19 C24 1.3901
C20 C21 1.3901
C21 C22 1.3901
C22 C23 1.3900
C23 C24 1.3901
